data_2244209
loop_
_publ_author_name
'Krebs, Christoph'
'Jess, Inke'
'N\"ather, Christian'

_publ_section_title
;
 Syntheses and crystal structures of the ethanol, acetonitrile and diethyl
 ether Werner clathrates
 bis(isothiocyanato-\k<i>N</i>)tetrakis(3-methylpyridine-\k<i>N</i>)nickel(II)
;
_journal_coeditor_code HB8036
_journal_issue 10
_journal_name_full 'Acta Crystallographica Section E'
_journal_page_first 993
_journal_page_last 998
_journal_paper_doi 10.1107/S2056989022008891
_journal_volume 78
_journal_year 2022
_chemical_formula_iupac '[Ni (N C S )2 (C6 H7 N )4], C4 H10 O'
_chemical_formula_moiety 'C26 H28 N6 Ni S2, C4 H10 O'
_chemical_formula_sum 'C30 H38 N6 Ni O S2'
_chemical_formula_weight 621.49
_chemical_name_systematic
;
Bis(isothiocyanato-\k<i>N</i>)tetrakis(3-methylpyridine-\k<i>N</i>)\
nickel(II) diethyl ether monosolvate
;
_space_group_crystal_system monoclinic
_space_group_IT_number 14
_space_group_name_Hall '-P 2yn'
_space_group_name_H-M_alt 'P 1 21/n 1'
_atom_sites_solution_hydrogens geom
_atom_sites_solution_primary dual
_audit_creation_method
;
Olex2 1.3-ac4
(compiled 2020.03.28 svn.rd84adfe8 for Rigaku Oxford Diffraction, GUI svn.r6032)
;
_cell_angle_alpha 90
_cell_angle_beta 94.6000(10)
_cell_angle_gamma 90
_cell_formula_units_Z 4
_cell_length_a 10.2275(10)
_cell_length_b 25.04680(10)
_cell_length_c 12.71800(10)
_cell_measurement_reflns_used 43692
_cell_measurement_temperature 99.97(11)
_cell_measurement_theta_max 78.9940
_cell_measurement_theta_min 3.4710
_cell_volume 3247.4(3)
_computing_cell_refinement
;
CrysAlisPro (Rigaku OD, 2021)
;
_computing_data_collection
;
CrysAlisPro (Rigaku OD, 2021)
;
_computing_data_reduction
;
CrysAlisPro (Rigaku OD, 2021)
;
_computing_molecular_graphics
;
DIAMOND (Brandenburg & Putz, 1999)
;
_computing_publication_material
;
publCIF (Westrip, 2010)
;
_computing_structure_refinement
;
<i>SHELXL2016/6</i> (Sheldrick, 2015b)
;
_computing_structure_solution
;
<i>SHELXT2014/5</i> (Sheldrick, 2015a)
;
_diffrn_ambient_temperature 99.97(11)
_diffrn_detector 'Hybrid Pixel Array Detector'
_diffrn_detector_area_resol_mean 10.0000
_diffrn_measured_fraction_theta_full 1.000
_diffrn_measured_fraction_theta_max 0.988
_diffrn_measurement_device 'four-circle diffractometer'
_diffrn_measurement_device_type 'XtaLAB Synergy, Dualflex, HyPix'
_diffrn_measurement_method '\w scans'
_diffrn_radiation_monochromator mirror
_diffrn_radiation_probe x-ray
_diffrn_radiation_type 'Cu K\a'
_diffrn_radiation_wavelength 1.54184
_diffrn_reflns_av_R_equivalents 0.0196
_diffrn_reflns_av_unetI/netI 0.0079
_diffrn_reflns_limit_h_max 13
_diffrn_reflns_limit_h_min -12
_diffrn_reflns_limit_k_max 30
_diffrn_reflns_limit_k_min -31
_diffrn_reflns_limit_l_max 16
_diffrn_reflns_limit_l_min -15
_diffrn_reflns_number 56224
_diffrn_reflns_theta_full 67.684
_diffrn_reflns_theta_max 79.642
_diffrn_reflns_theta_min 3.529
_diffrn_source 'micro-focus sealed X-ray tube'
_exptl_absorpt_coefficient_mu 2.311
_exptl_absorpt_correction_T_max 1.00000
_exptl_absorpt_correction_T_min 0.93253
_exptl_absorpt_correction_type multi-scan
_exptl_absorpt_process_details
;
(CrysAlisPro; Rigaku OD, 2021)
;
_exptl_crystal_colour 'light purple'
_exptl_crystal_density_diffrn 1.271
_exptl_crystal_description block
_exptl_crystal_F_000 1312
_exptl_crystal_size_max 0.2
_exptl_crystal_size_mid 0.2
_exptl_crystal_size_min 0.15
_refine_diff_density_max 0.538
_refine_diff_density_min -0.317
_refine_ls_extinction_coef 0.00020(4)
_refine_ls_extinction_expression Fc^*^=kFc[1+0.001xFc^2^\l^3^/sin(2\q)]^-1/4^
_refine_ls_extinction_method
;
SHELXL-2016/6 (Sheldrick 2015b)
;
_refine_ls_goodness_of_fit_ref 1.034
_refine_ls_hydrogen_treatment constr
_refine_ls_matrix_type full
_refine_ls_number_parameters 368
_refine_ls_number_reflns 6974
_refine_ls_number_restraints 0
_refine_ls_restrained_S_all 1.034
_refine_ls_R_factor_all 0.0290
_refine_ls_R_factor_gt 0.0288
_refine_ls_shift/su_max 0.002
_refine_ls_shift/su_mean 0.000
_refine_ls_structure_factor_coef Fsqd
_refine_ls_weighting_details 'w=1/[\s^2^(Fo^2^)+(0.0356P)^2^+1.9652P] where P=(Fo^2^+2Fc^2^)/3'
_refine_ls_weighting_scheme calc
_refine_ls_wR_factor_gt 0.0761
_refine_ls_wR_factor_ref 0.0763
_reflns_number_gt 6907
_reflns_number_total 6974
_reflns_threshold_expression 'I > 2\s(I)'
_cod_data_source_file hb8036sup1.cif
_cod_data_source_block 3
_cod_database_code 2244209
_shelx_space_group_comment
;
The symmetry employed for this shelxl refinement is uniquely defined
by the following loop, which should always be used as a source of
symmetry information in preference to the above space-group names.
They are only intended as comments.
;
_shelx_estimated_absorpt_t_min 0.655
_shelx_estimated_absorpt_t_max 0.723

loop_
_space_group_symop_operation_xyz
'x, y, z'
'-x+1/2, y+1/2, -z+1/2'
'-x, -y, -z'
'x-1/2, -y-1/2, z-1/2'

loop_
_atom_site_type_symbol
_atom_site_label
_atom_site_fract_x
_atom_site_fract_y
_atom_site_fract_z
_atom_site_U_iso_or_equiv
_atom_site_adp_type
_atom_site_calc_flag
_atom_site_occupancy
_atom_site_disorder_assembly
_atom_site_disorder_group
Ni Ni1 0.24076(2) 0.61197(2) 0.27926(2) 0.01630(7) Uani d 1 . .
N N1 0.24400(11) 0.60562(4) 0.44028(9) 0.0217(2) Uani d 1 . .
C C1 0.24082(12) 0.62304(5) 0.52491(10) 0.0188(2) Uani d 1 . .
S S1 0.23850(4) 0.64887(2) 0.64199(3) 0.03244(9) Uani d 1 . .
N N2 0.23270(11) 0.61727(4) 0.11760(9) 0.0209(2) Uani d 1 . .
C C2 0.26680(12) 0.62259(5) 0.03386(10) 0.0195(2) Uani d 1 . .
S S2 0.31719(4) 0.63063(2) -0.08404(3) 0.02805(9) Uani d 1 . .
N N11 0.11637(10) 0.54346(4) 0.26359(8) 0.0182(2) Uani d 1 . .
C C11 0.12071(12) 0.51046(5) 0.18089(10) 0.0195(2) Uani d 1 . .
H H11 0.180894 0.518406 0.129934 0.023 Uiso calc 1 . .
C C12 0.04240(12) 0.46529(5) 0.16522(10) 0.0212(2) Uani d 1 . .
C C13 -0.04471(13) 0.45407(5) 0.24070(11) 0.0252(3) Uani d 1 . .
H H13 -0.100594 0.423786 0.233060 0.030 Uiso calc 1 . .
C C14 -0.04931(13) 0.48748(6) 0.32726(11) 0.0259(3) Uani d 1 . .
H H14 -0.107695 0.480129 0.379882 0.031 Uiso calc 1 . .
C C15 0.03222(12) 0.53170(5) 0.33612(10) 0.0218(2) Uani d 1 . .
H H15 0.028503 0.554484 0.395516 0.026 Uiso calc 1 . .
C C16 0.05390(14) 0.42992(6) 0.07075(11) 0.0286(3) Uani d 1 . .
H H16A 0.090667 0.450425 0.014493 0.043 Uiso calc 1 . .
H H16B -0.033150 0.416564 0.045699 0.043 Uiso calc 1 . .
H H16C 0.111655 0.399722 0.090543 0.043 Uiso calc 1 . .
N N21 0.40489(10) 0.55986(4) 0.27878(8) 0.0181(2) Uani d 1 . .
C C21 0.48770(12) 0.56126(5) 0.20234(10) 0.0209(2) Uani d 1 . .
H H21 0.479956 0.589974 0.153433 0.025 Uiso calc 1 . .
C C22 0.58430(13) 0.52316(5) 0.19038(11) 0.0249(3) Uani d 1 . .
C C23 0.59499(13) 0.48144(5) 0.26294(11) 0.0251(3) Uani d 1 . .
H H23 0.658347 0.454105 0.256871 0.030 Uiso calc 1 . .
C C24 0.51244(13) 0.48016(5) 0.34399(11) 0.0240(3) Uani d 1 . .
H H24 0.519758 0.452469 0.395165 0.029 Uiso calc 1 . .
C C25 0.41891(12) 0.51993(5) 0.34931(10) 0.0208(2) Uani d 1 . .
H H25 0.362470 0.518900 0.405078 0.025 Uiso calc 1 . .
C C26 0.67263(16) 0.52747(7) 0.10169(14) 0.0393(4) Uani d 1 . .
H H26A 0.632509 0.551229 0.046997 0.059 Uiso calc 1 . .
H H26B 0.685163 0.492004 0.071558 0.059 Uiso calc 1 . .
H H26C 0.757741 0.541995 0.128735 0.059 Uiso calc 1 . .
N N31 0.36520(10) 0.68134(4) 0.29236(8) 0.0190(2) Uani d 1 . .
C C31 0.44241(12) 0.69197(5) 0.38051(10) 0.0206(2) Uani d 1 . .
H H31 0.445853 0.666502 0.436028 0.025 Uiso calc 1 . .
C C32 0.51760(12) 0.73812(5) 0.39515(10) 0.0220(3) Uani d 1 . .
C C33 0.51474(13) 0.77437(5) 0.31195(11) 0.0240(3) Uani d 1 . .
H H33 0.565253 0.806207 0.318239 0.029 Uiso calc 1 . .
C C34 0.43767(14) 0.76355(5) 0.22017(11) 0.0262(3) Uani d 1 . .
H H34 0.435711 0.787548 0.162214 0.031 Uiso calc 1 . .
C C35 0.36329(13) 0.71725(5) 0.21377(11) 0.0238(3) Uani d 1 . .
H H35 0.308631 0.710622 0.151170 0.029 Uiso calc 1 . .
C C36 0.59863(15) 0.74773(6) 0.49744(12) 0.0310(3) Uani d 1 . .
H H36A 0.567883 0.780167 0.530802 0.046 Uiso calc 1 . .
H H36B 0.690902 0.752064 0.483540 0.046 Uiso calc 1 . .
H H36C 0.589876 0.717217 0.544596 0.046 Uiso calc 1 . .
N N41 0.07440(10) 0.66297(4) 0.28090(9) 0.0202(2) Uani d 1 . .
C C41 -0.02476(13) 0.65985(5) 0.20552(11) 0.0228(3) Uani d 1 . .
H H41 -0.020280 0.633303 0.152574 0.027 Uiso calc 1 . .
C C42 -0.13370(13) 0.69318(6) 0.20032(12) 0.0277(3) Uani d 1 . .
C C43 -0.13848(14) 0.73168(5) 0.27870(12) 0.0291(3) Uani d 1 . .
H H43 -0.211005 0.755405 0.278184 0.035 Uiso calc 1 . .
C C44 -0.03766(15) 0.73536(5) 0.35720(12) 0.0291(3) Uani d 1 . .
H H44 -0.040057 0.761438 0.411257 0.035 Uiso calc 1 . .
C C45 0.06728(14) 0.70034(5) 0.35589(11) 0.0252(3) Uani d 1 . .
H H45 0.136618 0.702897 0.410014 0.030 Uiso calc 1 . .
C C46 -0.24086(16) 0.68799(8) 0.11234(16) 0.0458(4) Uani d 1 . .
H H46A -0.215254 0.661426 0.061268 0.069 Uiso calc 1 . .
H H46B -0.254755 0.722555 0.077099 0.069 Uiso calc 1 . .
H H46C -0.322232 0.676613 0.141465 0.069 Uiso calc 1 . .
O O1 0.69662(10) 0.62578(4) 0.59182(9) 0.0317(2) Uani d 1 . .
C C51 0.73601(16) 0.60727(7) 0.41488(14) 0.0366(3) Uani d 1 . .
H H51A 0.795731 0.589524 0.369494 0.055 Uiso calc 1 . .
H H51B 0.732205 0.645494 0.398425 0.055 Uiso calc 1 . .
H H51C 0.648145 0.591754 0.402625 0.055 Uiso calc 1 . .
C C52 0.78480(15) 0.59971(6) 0.52804(14) 0.0347(3) Uani d 1 . .
H H52A 0.789405 0.561178 0.545302 0.042 Uiso calc 1 . .
H H52B 0.873782 0.615096 0.541081 0.042 Uiso calc 1 . .
C C53 0.72920(16) 0.61857(6) 0.70157(13) 0.0343(3) Uani d 1 . .
H H53A 0.820988 0.629759 0.720164 0.041 Uiso calc 1 . .
H H53B 0.720701 0.580448 0.720396 0.041 Uiso calc 1 . .
C C54 0.63737(18) 0.65180(8) 0.76094(14) 0.0444(4) Uani d 1 . .
H H54A 0.546535 0.642006 0.738825 0.067 Uiso calc 1 . .
H H54B 0.651052 0.689678 0.745921 0.067 Uiso calc 1 . .
H H54C 0.654630 0.645388 0.836800 0.067 Uiso calc 1 . .

loop_
_atom_site_aniso_label
_atom_site_aniso_U_11
_atom_site_aniso_U_22
_atom_site_aniso_U_33
_atom_site_aniso_U_12
_atom_site_aniso_U_13
_atom_site_aniso_U_23
Ni1 0.01686(11) 0.01632(11) 0.01561(11) 0.00084(7) 0.00063(8) -0.00079(7)
N1 0.0249(5) 0.0217(5) 0.0185(5) 0.0001(4) 0.0018(4) -0.0013(4)
C1 0.0193(6) 0.0166(5) 0.0206(6) -0.0011(4) 0.0021(4) 0.0029(4)
S1 0.0513(2) 0.02888(18) 0.01775(16) 0.00010(15) 0.00635(14) -0.00430(12)
N2 0.0198(5) 0.0204(5) 0.0223(6) 0.0006(4) 0.0008(4) 0.0006(4)
C2 0.0214(6) 0.0145(5) 0.0216(6) 0.0021(4) -0.0046(5) -0.0029(4)
S2 0.03759(19) 0.02713(17) 0.02051(16) -0.00213(13) 0.00901(13) 0.00014(12)
N11 0.0171(5) 0.0177(5) 0.0196(5) 0.0011(4) 0.0002(4) 0.0001(4)
C11 0.0187(5) 0.0204(6) 0.0192(6) 0.0007(4) 0.0006(4) 0.0002(5)
C12 0.0197(6) 0.0201(6) 0.0232(6) 0.0009(5) -0.0027(5) -0.0010(5)
C13 0.0203(6) 0.0228(6) 0.0323(7) -0.0033(5) 0.0007(5) -0.0002(5)
C14 0.0209(6) 0.0282(7) 0.0294(7) -0.0023(5) 0.0064(5) 0.0006(5)
C15 0.0189(6) 0.0237(6) 0.0229(6) 0.0012(5) 0.0029(5) -0.0014(5)
C16 0.0313(7) 0.0265(7) 0.0276(7) -0.0049(5) 0.0005(5) -0.0061(5)
N21 0.0165(5) 0.0175(5) 0.0199(5) 0.0002(4) -0.0003(4) -0.0010(4)
C21 0.0190(6) 0.0207(6) 0.0230(6) 0.0003(5) 0.0015(5) 0.0016(5)
C22 0.0220(6) 0.0244(6) 0.0287(7) 0.0018(5) 0.0056(5) 0.0001(5)
C23 0.0218(6) 0.0211(6) 0.0326(7) 0.0038(5) 0.0024(5) -0.0010(5)
C24 0.0247(6) 0.0196(6) 0.0275(7) 0.0009(5) -0.0006(5) 0.0031(5)
C25 0.0205(6) 0.0203(6) 0.0215(6) -0.0003(5) 0.0012(5) 0.0010(5)
C26 0.0373(8) 0.0393(9) 0.0441(9) 0.0125(7) 0.0206(7) 0.0100(7)
N31 0.0191(5) 0.0164(5) 0.0212(5) 0.0008(4) 0.0008(4) -0.0007(4)
C31 0.0202(6) 0.0200(6) 0.0215(6) 0.0005(5) 0.0003(5) 0.0002(5)
C32 0.0206(6) 0.0206(6) 0.0245(6) 0.0004(5) 0.0001(5) -0.0030(5)
C33 0.0240(6) 0.0172(6) 0.0310(7) -0.0012(5) 0.0031(5) -0.0014(5)
C34 0.0318(7) 0.0193(6) 0.0272(7) -0.0006(5) 0.0002(5) 0.0038(5)
C35 0.0266(6) 0.0203(6) 0.0236(6) 0.0007(5) -0.0026(5) 0.0014(5)
C36 0.0350(7) 0.0260(7) 0.0302(7) -0.0064(6) -0.0077(6) -0.0020(6)
N41 0.0201(5) 0.0185(5) 0.0223(5) 0.0022(4) 0.0033(4) 0.0007(4)
C41 0.0216(6) 0.0209(6) 0.0259(6) 0.0013(5) 0.0021(5) 0.0005(5)
C42 0.0215(6) 0.0251(7) 0.0363(8) 0.0030(5) 0.0013(5) 0.0052(6)
C43 0.0257(7) 0.0221(6) 0.0407(8) 0.0076(5) 0.0092(6) 0.0059(6)
C44 0.0344(7) 0.0207(6) 0.0333(7) 0.0062(5) 0.0088(6) -0.0009(5)
C45 0.0287(7) 0.0208(6) 0.0260(7) 0.0036(5) 0.0027(5) -0.0012(5)
C46 0.0300(8) 0.0435(9) 0.0607(11) 0.0116(7) -0.0155(8) -0.0055(8)
O1 0.0290(5) 0.0293(5) 0.0369(6) 0.0067(4) 0.0030(4) 0.0052(4)
C51 0.0323(8) 0.0337(8) 0.0445(9) 0.0039(6) 0.0078(7) -0.0041(7)
C52 0.0259(7) 0.0278(7) 0.0502(9) 0.0042(6) 0.0026(6) -0.0010(7)
C53 0.0341(8) 0.0298(7) 0.0380(8) -0.0031(6) -0.0044(6) 0.0070(6)
C54 0.0454(10) 0.0504(10) 0.0375(9) -0.0008(8) 0.0045(7) 0.0028(8)

loop_
_atom_type_symbol
_atom_type_description
_atom_type_scat_dispersion_real
_atom_type_scat_dispersion_imag
_atom_type_scat_source
C C 0.0181 0.0091 'International Tables Vol C Tables 4.2.6.8 and 6.1.1.4'
H H 0.0000 0.0000 'International Tables Vol C Tables 4.2.6.8 and 6.1.1.4'
N N 0.0311 0.0180 'International Tables Vol C Tables 4.2.6.8 and 6.1.1.4'
Ni Ni -3.0029 0.5091 'International Tables Vol C Tables 4.2.6.8 and 6.1.1.4'
O O 0.0492 0.0322 'International Tables Vol C Tables 4.2.6.8 and 6.1.1.4'
S S 0.3331 0.5567 'International Tables Vol C Tables 4.2.6.8 and 6.1.1.4'

loop_
_geom_angle_atom_site_label_1
_geom_angle_atom_site_label_2
_geom_angle_atom_site_label_3
_geom_angle_site_symmetry_1
_geom_angle_site_symmetry_3
_geom_angle
_geom_angle_publ_flag
N1 Ni1 N2 . . 178.45(4) ?
N1 Ni1 N11 . . 89.58(4) ?
N1 Ni1 N21 . . 90.33(4) ?
N1 Ni1 N31 . . 91.33(4) ?
N1 Ni1 N41 . . 89.18(4) ?
N2 Ni1 N11 . . 89.02(4) ?
N2 Ni1 N21 . . 90.29(4) ?
N2 Ni1 N31 . . 90.07(4) ?
N2 Ni1 N41 . . 90.18(4) ?
N11 Ni1 N31 . . 179.05(4) ?
N21 Ni1 N11 . . 88.35(4) ?
N21 Ni1 N31 . . 91.93(4) ?
N21 Ni1 N41 . . 178.94(4) ?
N41 Ni1 N11 . . 90.72(4) ?
N41 Ni1 N31 . . 89.02(4) ?
C1 N1 Ni1 . . 153.43(10) ?
N1 C1 S1 . . 178.36(12) ?
C2 N2 Ni1 . . 159.93(10) ?
N2 C2 S2 . . 179.10(13) ?
C11 N11 Ni1 . . 120.75(8) ?
C11 N11 C15 . . 117.80(11) ?
C15 N11 Ni1 . . 121.44(8) ?
N11 C11 H11 . . 118.0 ?
N11 C11 C12 . . 123.96(12) ?
C12 C11 H11 . . 118.0 ?
C11 C12 C16 . . 120.81(12) ?
C13 C12 C11 . . 117.33(12) ?
C13 C12 C16 . . 121.86(12) ?
C12 C13 H13 . . 120.3 ?
C14 C13 C12 . . 119.39(12) ?
C14 C13 H13 . . 120.3 ?
C13 C14 H14 . . 120.4 ?
C15 C14 C13 . . 119.24(12) ?
C15 C14 H14 . . 120.4 ?
N11 C15 C14 . . 122.27(12) ?
N11 C15 H15 . . 118.9 ?
C14 C15 H15 . . 118.9 ?
C12 C16 H16A . . 109.5 ?
C12 C16 H16B . . 109.5 ?
C12 C16 H16C . . 109.5 ?
H16A C16 H16B . . 109.5 ?
H16A C16 H16C . . 109.5 ?
H16B C16 H16C . . 109.5 ?
C21 N21 Ni1 . . 122.07(8) ?
C21 N21 C25 . . 117.64(11) ?
C25 N21 Ni1 . . 119.80(8) ?
N21 C21 H21 . . 118.1 ?
N21 C21 C22 . . 123.87(12) ?
C22 C21 H21 . . 118.1 ?
C21 C22 C23 . . 117.46(12) ?
C21 C22 C26 . . 120.49(13) ?
C23 C22 C26 . . 122.06(12) ?
C22 C23 H23 . . 120.3 ?
C24 C23 C22 . . 119.38(12) ?
C24 C23 H23 . . 120.3 ?
C23 C24 H24 . . 120.5 ?
C23 C24 C25 . . 118.96(12) ?
C25 C24 H24 . . 120.5 ?
N21 C25 C24 . . 122.64(12) ?
N21 C25 H25 . . 118.7 ?
C24 C25 H25 . . 118.7 ?
C22 C26 H26A . . 109.5 ?
C22 C26 H26B . . 109.5 ?
C22 C26 H26C . . 109.5 ?
H26A C26 H26B . . 109.5 ?
H26A C26 H26C . . 109.5 ?
H26B C26 H26C . . 109.5 ?
C31 N31 Ni1 . . 121.89(8) ?
C35 N31 Ni1 . . 120.64(9) ?
C35 N31 C31 . . 117.39(11) ?
N31 C31 H31 . . 118.1 ?
N31 C31 C32 . . 123.82(12) ?
C32 C31 H31 . . 118.1 ?
C31 C32 C33 . . 117.51(12) ?
C31 C32 C36 . . 120.55(12) ?
C33 C32 C36 . . 121.94(12) ?
C32 C33 H33 . . 120.3 ?
C34 C33 C32 . . 119.32(12) ?
C34 C33 H33 . . 120.3 ?
C33 C34 H34 . . 120.4 ?
C33 C34 C35 . . 119.14(13) ?
C35 C34 H34 . . 120.4 ?
N31 C35 C34 . . 122.78(12) ?
N31 C35 H35 . . 118.6 ?
C34 C35 H35 . . 118.6 ?
C32 C36 H36A . . 109.5 ?
C32 C36 H36B . . 109.5 ?
C32 C36 H36C . . 109.5 ?
H36A C36 H36B . . 109.5 ?
H36A C36 H36C . . 109.5 ?
H36B C36 H36C . . 109.5 ?
C41 N41 Ni1 . . 121.14(9) ?
C41 N41 C45 . . 117.88(11) ?
C45 N41 Ni1 . . 120.95(9) ?
N41 C41 H41 . . 118.1 ?
N41 C41 C42 . . 123.82(13) ?
C42 C41 H41 . . 118.1 ?
C41 C42 C43 . . 117.17(13) ?
C41 C42 C46 . . 121.06(14) ?
C43 C42 C46 . . 121.76(13) ?
C42 C43 H43 . . 120.1 ?
C44 C43 C42 . . 119.85(13) ?
C44 C43 H43 . . 120.1 ?
C43 C44 H44 . . 120.6 ?
C43 C44 C45 . . 118.89(13) ?
C45 C44 H44 . . 120.6 ?
N41 C45 C44 . . 122.38(13) ?
N41 C45 H45 . . 118.8 ?
C44 C45 H45 . . 118.8 ?
C42 C46 H46A . . 109.5 ?
C42 C46 H46B . . 109.5 ?
C42 C46 H46C . . 109.5 ?
H46A C46 H46B . . 109.5 ?
H46A C46 H46C . . 109.5 ?
H46B C46 H46C . . 109.5 ?
C52 O1 C53 . . 113.17(12) ?
H51A C51 H51B . . 109.5 ?
H51A C51 H51C . . 109.5 ?
H51B C51 H51C . . 109.5 ?
C52 C51 H51A . . 109.5 ?
C52 C51 H51B . . 109.5 ?
C52 C51 H51C . . 109.5 ?
O1 C52 C51 . . 108.25(12) ?
O1 C52 H52A . . 110.0 ?
O1 C52 H52B . . 110.0 ?
C51 C52 H52A . . 110.0 ?
C51 C52 H52B . . 110.0 ?
H52A C52 H52B . . 108.4 ?
O1 C53 H53A . . 110.0 ?
O1 C53 H53B . . 110.0 ?
O1 C53 C54 . . 108.46(13) ?
H53A C53 H53B . . 108.4 ?
C54 C53 H53A . . 110.0 ?
C54 C53 H53B . . 110.0 ?
C53 C54 H54A . . 109.5 ?
C53 C54 H54B . . 109.5 ?
C53 C54 H54C . . 109.5 ?
H54A C54 H54B . . 109.5 ?
H54A C54 H54C . . 109.5 ?
H54B C54 H54C . . 109.5 ?

loop_
_geom_bond_atom_site_label_1
_geom_bond_atom_site_label_2
_geom_bond_site_symmetry_2
_geom_bond_distance
_geom_bond_publ_flag
Ni1 N1 . 2.0517(11) y
Ni1 N2 . 2.0552(11) y
Ni1 N11 . 2.1358(10) y
Ni1 N21 . 2.1266(10) y
Ni1 N31 . 2.1523(11) y
Ni1 N41 . 2.1291(11) y
N1 C1 . 1.1643(17) ?
C1 S1 . 1.6254(13) ?
N2 C2 . 1.1546(18) ?
C2 S2 . 1.6366(13) ?
N11 C11 . 1.3413(16) ?
N11 C15 . 1.3437(16) ?
C11 H11 . 0.9500 ?
C11 C12 . 1.3912(17) ?
C12 C13 . 1.3898(19) ?
C12 C16 . 1.5050(18) ?
C13 H13 . 0.9500 ?
C13 C14 . 1.387(2) ?
C14 H14 . 0.9500 ?
C14 C15 . 1.3855(18) ?
C15 H15 . 0.9500 ?
C16 H16A . 0.9800 ?
C16 H16B . 0.9800 ?
C16 H16C . 0.9800 ?
N21 C21 . 1.3400(16) ?
N21 C25 . 1.3436(16) ?
C21 H21 . 0.9500 ?
C21 C22 . 1.3907(18) ?
C22 C23 . 1.3927(19) ?
C22 C26 . 1.5045(19) ?
C23 H23 . 0.9500 ?
C23 C24 . 1.3841(19) ?
C24 H24 . 0.9500 ?
C24 C25 . 1.3864(18) ?
C25 H25 . 0.9500 ?
C26 H26A . 0.9800 ?
C26 H26B . 0.9800 ?
C26 H26C . 0.9800 ?
N31 C31 . 1.3452(16) ?
N31 C35 . 1.3437(17) ?
C31 H31 . 0.9500 ?
C31 C32 . 1.3926(18) ?
C32 C33 . 1.3928(19) ?
C32 C36 . 1.5047(18) ?
C33 H33 . 0.9500 ?
C33 C34 . 1.382(2) ?
C34 H34 . 0.9500 ?
C34 C35 . 1.3858(19) ?
C35 H35 . 0.9500 ?
C36 H36A . 0.9800 ?
C36 H36B . 0.9800 ?
C36 H36C . 0.9800 ?
N41 C41 . 1.3409(17) ?
N41 C45 . 1.3423(17) ?
C41 H41 . 0.9500 ?
C41 C42 . 1.3894(18) ?
C42 C43 . 1.391(2) ?
C42 C46 . 1.508(2) ?
C43 H43 . 0.9500 ?
C43 C44 . 1.380(2) ?
C44 H44 . 0.9500 ?
C44 C45 . 1.3872(19) ?
C45 H45 . 0.9500 ?
C46 H46A . 0.9800 ?
C46 H46B . 0.9800 ?
C46 H46C . 0.9800 ?
O1 C52 . 1.4195(19) ?
O1 C53 . 1.4202(19) ?
C51 H51A . 0.9800 ?
C51 H51B . 0.9800 ?
C51 H51C . 0.9800 ?
C51 C52 . 1.497(2) ?
C52 H52A . 0.9900 ?
C52 H52B . 0.9900 ?
C53 H53A . 0.9900 ?
C53 H53B . 0.9900 ?
C53 C54 . 1.503(2) ?
C54 H54A . 0.9800 ?
C54 H54B . 0.9800 ?
C54 H54C . 0.9800 ?

loop_
_geom_torsion_atom_site_label_1
_geom_torsion_atom_site_label_2
_geom_torsion_atom_site_label_3
_geom_torsion_atom_site_label_4
_geom_torsion_site_symmetry_1
_geom_torsion_site_symmetry_2
_geom_torsion_site_symmetry_3
_geom_torsion_site_symmetry_4
_geom_torsion
_geom_torsion_publ_flag
Ni1 N11 C11 C12 . . . . -179.71(9) ?
Ni1 N11 C15 C14 . . . . 179.93(10) ?
Ni1 N21 C21 C22 . . . . -170.21(10) ?
Ni1 N21 C25 C24 . . . . 170.56(10) ?
Ni1 N31 C31 C32 . . . . -175.46(9) ?
Ni1 N31 C35 C34 . . . . 177.39(10) ?
Ni1 N41 C41 C42 . . . . -177.75(10) ?
Ni1 N41 C45 C44 . . . . 177.81(10) ?
N11 C11 C12 C13 . . . . -0.29(19) ?
N11 C11 C12 C16 . . . . -179.46(12) ?
C11 N11 C15 C14 . . . . -0.57(18) ?
C11 C12 C13 C14 . . . . -0.44(19) ?
C12 C13 C14 C15 . . . . 0.6(2) ?
C13 C14 C15 N11 . . . . -0.1(2) ?
C15 N11 C11 C12 . . . . 0.79(18) ?
C16 C12 C13 C14 . . . . 178.71(13) ?
N21 C21 C22 C23 . . . . -0.3(2) ?
N21 C21 C22 C26 . . . . 179.49(14) ?
C21 N21 C25 C24 . . . . -1.63(18) ?
C21 C22 C23 C24 . . . . -1.4(2) ?
C22 C23 C24 C25 . . . . 1.5(2) ?
C23 C24 C25 N21 . . . . 0.0(2) ?
C25 N21 C21 C22 . . . . 1.80(19) ?
C26 C22 C23 C24 . . . . 178.84(14) ?
N31 C31 C32 C33 . . . . -1.89(19) ?
N31 C31 C32 C36 . . . . 178.29(12) ?
C31 N31 C35 C34 . . . . 0.66(19) ?
C31 C32 C33 C34 . . . . 0.66(19) ?
C32 C33 C34 C35 . . . . 1.1(2) ?
C33 C34 C35 N31 . . . . -1.8(2) ?
C35 N31 C31 C32 . . . . 1.23(19) ?
C36 C32 C33 C34 . . . . -179.52(13) ?
N41 C41 C42 C43 . . . . -0.1(2) ?
N41 C41 C42 C46 . . . . 179.09(14) ?
C41 N41 C45 C44 . . . . -0.3(2) ?
C41 C42 C43 C44 . . . . -0.2(2) ?
C42 C43 C44 C45 . . . . 0.2(2) ?
C43 C44 C45 N41 . . . . 0.0(2) ?
C45 N41 C41 C42 . . . . 0.4(2) ?
C46 C42 C43 C44 . . . . -179.38(15) ?
C52 O1 C53 C54 . . . . 174.86(13) ?
C53 O1 C52 C51 . . . . 176.55(12) ?

_cod_database_fobs_code 2244209
